data_4302989
loop_
_publ_author_name
'Zdenek Moravec'
'Radek Sluka'
'Marek Necas'
'Vojtech Jancik'
'Jiri Pinkas'

_publ_section_title
;
A Structurally Diverse Series of Aluminum Chloride Alkoxides
[ClxAl(\m-OR)y]n (R =nBu,cHex, Ph, 2,4-tBu2C6H3)
;
_journal_name_full 'Inorganic Chemistry'
_journal_page_first 8106
_journal_page_last 8114
_journal_paper_doi 10.1021/ic802251g
_journal_volume 48
_journal_year 2009
_chemical_formula_sum 'C30 H56 Al3 Cl5 O5'
_chemical_formula_weight 754.94
_chemical_name_systematic
; 
 ? 
;
_space_group_IT_number 19
_symmetry_cell_setting orthorhombic
_symmetry_space_group_name_Hall 'P 2ac 2ab'
_symmetry_space_group_name_H-M 'P 21 21 21'
_atom_sites_solution_hydrogens geom
_atom_sites_solution_primary direct
_atom_sites_solution_secondary difmap
_audit_creation_method SHELXL-97
_cell_angle_alpha 90.00
_cell_angle_beta 90.00
_cell_angle_gamma 90.00
_cell_formula_units_Z 4
_cell_length_a 10.652(2)
_cell_length_b 15.056(3)
_cell_length_c 24.167(3)
_cell_measurement_reflns_used 6812
_cell_measurement_temperature 120(2)
_cell_measurement_theta_max 25.05
_cell_measurement_theta_min 2.83
_cell_volume 3875.8(12)
_computing_cell_refinement 'Xcalibur (Oxford Diffraction Ltd, 2006)'
_computing_data_collection 'Xcalibur (Oxford Diffraction Ltd, 2006)'
_computing_data_reduction 'Xcalibur (Oxford Diffraction Ltd, 2006)'
_computing_molecular_graphics 'SHELXTL (Bruker, 1998)'
_computing_publication_material 'SHELXTL (Bruker, 1998)'
_computing_structure_refinement 'SHELXL-97 (Sheldrick, 1997)'
_computing_structure_solution 'SHELXS-97 (Sheldrick, 1990)'
_diffrn_ambient_temperature 120(2)
_diffrn_measured_fraction_theta_full 0.993
_diffrn_measured_fraction_theta_max 0.993
_diffrn_radiation_monochromator graphite
_diffrn_radiation_source 'fine-focus sealed tube'
_diffrn_radiation_type MoK\a
_diffrn_radiation_wavelength 0.71073
_diffrn_reflns_av_R_equivalents 0.0479
_diffrn_reflns_av_sigmaI/netI 0.0532
_diffrn_reflns_limit_h_max 12
_diffrn_reflns_limit_h_min -12
_diffrn_reflns_limit_k_max 16
_diffrn_reflns_limit_k_min -17
_diffrn_reflns_limit_l_max 28
_diffrn_reflns_limit_l_min -28
_diffrn_reflns_number 50185
_diffrn_reflns_theta_full 25.05
_diffrn_reflns_theta_max 25.05
_diffrn_reflns_theta_min 2.83
_exptl_absorpt_coefficient_mu 0.477
_exptl_absorpt_correction_T_max 0.8901
_exptl_absorpt_correction_T_min 0.8322
_exptl_absorpt_correction_type analytical
_exptl_absorpt_process_details 'Xcalibur, Oxford Diffraction'
_exptl_crystal_colour colorless
_exptl_crystal_density_diffrn 1.294
_exptl_crystal_density_method 'not measured'
_exptl_crystal_description prism
_exptl_crystal_F_000 1600
_exptl_crystal_size_max 0.40
_exptl_crystal_size_mid 0.40
_exptl_crystal_size_min 0.25
_refine_diff_density_max 0.290
_refine_diff_density_min -0.191
_refine_diff_density_rms 0.047
_refine_ls_abs_structure_details 'Flack H D (1983), Acta Cryst. A39, 876-881'
_refine_ls_abs_structure_Flack 0.50(4)
_refine_ls_extinction_method none
_refine_ls_goodness_of_fit_ref 0.935
_refine_ls_hydrogen_treatment mixed
_refine_ls_matrix_type full
_refine_ls_number_parameters 448
_refine_ls_number_reflns 6812
_refine_ls_number_restraints 480
_refine_ls_restrained_S_all 0.937
_refine_ls_R_factor_all 0.0463
_refine_ls_R_factor_gt 0.0302
_refine_ls_shift/su_max 0.001
_refine_ls_shift/su_mean 0.000
_refine_ls_structure_factor_coef Fsqd
_refine_ls_weighting_details 'calc w=1/[\s^2^(Fo^2^)+(0.0302P)^2^+0.0000P] where P=(Fo^2^+2Fc^2^)/3'
_refine_ls_weighting_scheme calc
_refine_ls_wR_factor_gt 0.0548
_refine_ls_wR_factor_ref 0.0578
_reflns_number_gt 5350
_reflns_number_total 6812
_reflns_threshold_expression >2sigma(I)
_cod_data_source_file ic802251g_si_001_4.cif
_cod_data_source_block Compound4
_cod_depositor_comments
;
The following automatic conversions were performed:
'_symmetry_cell_setting' value 'Orthorhombic' changed to 'orthorhombic'
according to '/home/saulius/struct/CIF-dictionaries/cif_core.dic'
dictionary named 'cif_core.dic' version 2.4.1 from 2010-06-29.

Automatic conversion script
Id: cif_fix_enum 1527 2010-12-29 10:47:43Z saulius 
;
_cod_database_code 4302989

loop_
_symmetry_equiv_pos_as_xyz
'x, y, z'
'-x+1/2, -y, z+1/2'
'-x, y+1/2, -z+1/2'
'x+1/2, -y+1/2, -z'

loop_
_atom_site_label
_atom_site_type_symbol
_atom_site_fract_x
_atom_site_fract_y
_atom_site_fract_z
_atom_site_U_iso_or_equiv
_atom_site_adp_type
_atom_site_occupancy
_atom_site_symmetry_multiplicity
_atom_site_calc_flag
_atom_site_refinement_flags
_atom_site_disorder_assembly
_atom_site_disorder_group
Cl1 Cl 0.30958(7) 1.08796(5) 0.06636(3) 0.0483(2) Uani 1 1 d . . .
Cl2 Cl 0.21689(6) 0.86520(5) 0.05195(3) 0.04046(18) Uani 1 1 d . . .
Cl3 Cl 0.77634(6) 0.84592(4) 0.07342(2) 0.02671(14) Uani 1 1 d . . .
Cl4 Cl 0.88997(7) 1.03743(5) 0.21557(3) 0.0447(2) Uani 1 1 d . . .
Cl5 Cl 0.58144(7) 1.08104(5) 0.25134(3) 0.0444(2) Uani 1 1 d . . .
Al1 Al 0.36291(7) 0.95333(5) 0.07491(3) 0.02754(19) Uani 1 1 d . . .
Al2 Al 0.60326(7) 0.89538(5) 0.11342(3) 0.02156(18) Uani 1 1 d . A .
Al3 Al 0.70063(7) 1.00886(5) 0.19662(3) 0.02628(19) Uani 1 1 d . A .
O1 O 0.51321(14) 0.92677(10) 0.04696(6) 0.0248(4) Uani 1 1 d D . .
O2 O 0.43060(14) 0.92210(10) 0.13904(6) 0.0223(4) Uani 1 1 d . . .
O4 O 0.65952(13) 0.89470(10) 0.18945(6) 0.0217(4) Uani 1 1 d . . .
O5 O 0.53842(17) 0.77312(11) 0.11613(7) 0.0248(4) Uani 1 1 d . . .
C1 C 0.5549(2) 0.92321(16) -0.01088(9) 0.0273(6) Uani 1 1 d D . .
H1A H 0.6488 0.9226 -0.0110 0.033 Uiso 1 1 calc R . .
C2 C 0.5120(3) 1.00439(17) -0.04288(10) 0.0367(7) Uani 1 1 d D . .
H2A H 0.5443 1.0588 -0.0248 0.044 Uiso 1 1 calc R . .
H2B H 0.4192 1.0072 -0.0430 0.044 Uiso 1 1 calc R . .
C3 C 0.5609(3) 0.99939(19) -0.10283(10) 0.0443(8) Uani 1 1 d D . .
H3A H 0.5298 1.0514 -0.1238 0.053 Uiso 1 1 calc R . .
H3B H 0.6538 1.0018 -0.1026 0.053 Uiso 1 1 calc R . .
C4 C 0.5190(3) 0.91534(19) -0.13143(10) 0.0408(7) Uani 1 1 d D . .
H4A H 0.5578 0.9121 -0.1686 0.049 Uiso 1 1 calc R . .
H4B H 0.4267 0.9164 -0.1362 0.049 Uiso 1 1 calc R . .
C5 C 0.5560(3) 0.83391(18) -0.09806(9) 0.0364(7) Uani 1 1 d D . .
H5A H 0.6486 0.8281 -0.0982 0.044 Uiso 1 1 calc R . .
H5B H 0.5206 0.7803 -0.1159 0.044 Uiso 1 1 calc R . .
C6 C 0.5100(2) 0.83885(16) -0.03857(9) 0.0301(6) Uani 1 1 d D . .
H6A H 0.4171 0.8371 -0.0380 0.036 Uiso 1 1 calc R . .
H6B H 0.5414 0.7868 -0.0177 0.036 Uiso 1 1 calc R . .
C7 C 0.3710(2) 0.91330(16) 0.19352(9) 0.0228(6) Uani 1 1 d . . .
H7A H 0.4361 0.9257 0.2223 0.027 Uiso 1 1 calc R . .
C8 C 0.2667(2) 0.98120(16) 0.20010(10) 0.0311(6) Uani 1 1 d . . .
H8A H 0.2012 0.9708 0.1717 0.037 Uiso 1 1 calc R . .
H8B H 0.3009 1.0417 0.1946 0.037 Uiso 1 1 calc R . .
C9 C 0.2091(3) 0.97397(16) 0.25759(11) 0.0369(7) Uani 1 1 d . . .
H9A H 0.1400 1.0175 0.2611 0.044 Uiso 1 1 calc R . .
H9B H 0.2735 0.9886 0.2857 0.044 Uiso 1 1 calc R . .
C10 C 0.1585(2) 0.88082(18) 0.26848(11) 0.0397(7) Uani 1 1 d . . .
H10A H 0.1268 0.8772 0.3069 0.048 Uiso 1 1 calc R . .
H10B H 0.0874 0.8687 0.2432 0.048 Uiso 1 1 calc R . .
C11 C 0.2596(3) 0.81174(16) 0.25991(11) 0.0377(7) Uani 1 1 d . . .
H11A H 0.2224 0.7518 0.2635 0.045 Uiso 1 1 calc R . .
H11B H 0.3244 0.8183 0.2890 0.045 Uiso 1 1 calc R . .
C12 C 0.3212(2) 0.82048(16) 0.20314(10) 0.0340(7) Uani 1 1 d . . .
H12A H 0.3911 0.7774 0.2002 0.041 Uiso 1 1 calc R . .
H12B H 0.2589 0.8059 0.1741 0.041 Uiso 1 1 calc R . .
O3 O 0.65879(15) 1.01611(10) 0.12603(6) 0.0245(4) Uani 1 1 d D . .
C13A C 0.6954(11) 1.0857(6) 0.0859(6) 0.0358(18) Uani 0.542(13) 1 d PDU A 1
H13A H 0.6493 1.0747 0.0505 0.043 Uiso 0.542(13) 1 calc PR A 1
C14A C 0.6576(13) 1.1756(7) 0.1074(4) 0.0486(19) Uani 0.542(13) 1 d PDU A 1
H14A H 0.6926 1.1836 0.1450 0.058 Uiso 0.542(13) 1 calc PR A 1
H14B H 0.5649 1.1781 0.1103 0.058 Uiso 0.542(13) 1 calc PR A 1
C15A C 0.7034(9) 1.2531(6) 0.0699(5) 0.058(2) Uani 0.542(13) 1 d PDU A 1
H15A H 0.6532 1.2536 0.0354 0.070 Uiso 0.542(13) 1 calc PR A 1
H15B H 0.6890 1.3102 0.0892 0.070 Uiso 0.542(13) 1 calc PR A 1
C16A C 0.8394(9) 1.2455(6) 0.0554(5) 0.0501(19) Uani 0.542(13) 1 d PDU A 1
H16A H 0.8610 1.2919 0.0280 0.060 Uiso 0.542(13) 1 calc PR A 1
H16B H 0.8905 1.2561 0.0890 0.060 Uiso 0.542(13) 1 calc PR A 1
C17A C 0.8711(10) 1.1569(5) 0.0323(3) 0.0520(19) Uani 0.542(13) 1 d PDU A 1
H17A H 0.9622 1.1539 0.0245 0.062 Uiso 0.542(13) 1 calc PR A 1
H17B H 0.8254 1.1478 -0.0030 0.062 Uiso 0.542(13) 1 calc PR A 1
C18A C 0.8346(9) 1.0833(6) 0.0739(4) 0.0476(19) Uani 0.542(13) 1 d PDU A 1
H18A H 0.8573 1.0246 0.0584 0.057 Uiso 0.542(13) 1 calc PR A 1
H18B H 0.8820 1.0917 0.1087 0.057 Uiso 0.542(13) 1 calc PR A 1
C13B C 0.6698(14) 1.0929(7) 0.0900(7) 0.038(2) Uani 0.458(13) 1 d PDU A 2
H13B H 0.6016 1.0890 0.0617 0.046 Uiso 0.458(13) 1 calc PR A 2
C14B C 0.6483(15) 1.1760(7) 0.1236(4) 0.039(2) Uani 0.458(13) 1 d PDU A 2
H14C H 0.7110 1.1798 0.1537 0.047 Uiso 0.458(13) 1 calc PR A 2
H14D H 0.5636 1.1746 0.1404 0.047 Uiso 0.458(13) 1 calc PR A 2
C15B C 0.6604(12) 1.2571(7) 0.0855(5) 0.059(2) Uani 0.458(13) 1 d PDU A 2
H15C H 0.6501 1.3121 0.1074 0.070 Uiso 0.458(13) 1 calc PR A 2
H15D H 0.5934 1.2554 0.0571 0.070 Uiso 0.458(13) 1 calc PR A 2
C16B C 0.7898(13) 1.2573(7) 0.0570(5) 0.058(3) Uani 0.458(13) 1 d PDU A 2
H16C H 0.7966 1.3099 0.0325 0.069 Uiso 0.458(13) 1 calc PR A 2
H16D H 0.8566 1.2614 0.0853 0.069 Uiso 0.458(13) 1 calc PR A 2
C17B C 0.8081(13) 1.1739(6) 0.0232(4) 0.056(2) Uani 0.458(13) 1 d PDU A 2
H17C H 0.8929 1.1740 0.0064 0.067 Uiso 0.458(13) 1 calc PR A 2
H17D H 0.7456 1.1720 -0.0071 0.067 Uiso 0.458(13) 1 calc PR A 2
C18B C 0.7929(11) 1.0919(7) 0.0602(4) 0.047(2) Uani 0.458(13) 1 d PDU A 2
H18C H 0.7984 1.0376 0.0372 0.056 Uiso 0.458(13) 1 calc PR A 2
H18D H 0.8621 1.0902 0.0875 0.056 Uiso 0.458(13) 1 calc PR A 2
C19 C 0.6891(2) 0.82128(15) 0.22694(9) 0.0238(6) Uani 1 1 d . . .
H19A H 0.6337 0.7698 0.2175 0.029 Uiso 1 1 calc R . .
C20 C 0.6636(2) 0.84825(17) 0.28625(10) 0.0336(7) Uani 1 1 d . . .
H20A H 0.5740 0.8646 0.2903 0.040 Uiso 1 1 calc R . .
H20B H 0.7148 0.9010 0.2956 0.040 Uiso 1 1 calc R . .
C21 C 0.6949(3) 0.77246(19) 0.32627(10) 0.0428(8) Uani 1 1 d . . .
H21A H 0.6810 0.7925 0.3648 0.051 Uiso 1 1 calc R . .
H21B H 0.6386 0.7215 0.3191 0.051 Uiso 1 1 calc R . .
C22 C 0.8313(3) 0.74336(19) 0.31925(11) 0.0436(8) Uani 1 1 d . . .
H22A H 0.8877 0.7925 0.3303 0.052 Uiso 1 1 calc R . .
H22B H 0.8485 0.6920 0.3437 0.052 Uiso 1 1 calc R . .
C23 C 0.8574(3) 0.71780(18) 0.25995(11) 0.0408(7) Uani 1 1 d . . .
H23A H 0.8077 0.6644 0.2504 0.049 Uiso 1 1 calc R . .
H23B H 0.9474 0.7027 0.2560 0.049 Uiso 1 1 calc R . .
C24 C 0.8245(2) 0.79291(17) 0.21979(10) 0.0296(6) Uani 1 1 d . . .
H24A H 0.8804 0.8443 0.2266 0.035 Uiso 1 1 calc R . .
H24B H 0.8381 0.7726 0.1813 0.035 Uiso 1 1 calc R . .
C25 C 0.5601(2) 0.68670(14) 0.08773(10) 0.0242(6) Uani 1 1 d . . .
H25A H 0.6048 0.6980 0.0520 0.029 Uiso 1 1 calc R . .
C26 C 0.4337(2) 0.64591(15) 0.07531(10) 0.0277(6) Uani 1 1 d . . .
H26A H 0.3869 0.6849 0.0496 0.033 Uiso 1 1 calc R . .
H26B H 0.3847 0.6411 0.1100 0.033 Uiso 1 1 calc R . .
C27 C 0.4480(2) 0.55401(16) 0.04952(11) 0.0329(7) Uani 1 1 d . . .
H27A H 0.3640 0.5269 0.0449 0.040 Uiso 1 1 calc R . .
H27B H 0.4864 0.5599 0.0124 0.040 Uiso 1 1 calc R . .
C28 C 0.5292(2) 0.49336(17) 0.08496(11) 0.0386(7) Uani 1 1 d . . .
H28A H 0.5413 0.4359 0.0658 0.046 Uiso 1 1 calc R . .
H28B H 0.4865 0.4817 0.1206 0.046 Uiso 1 1 calc R . .
C29 C 0.6569(2) 0.53656(16) 0.09573(10) 0.0310(7) Uani 1 1 d . . .
H29A H 0.7022 0.5439 0.0603 0.037 Uiso 1 1 calc R . .
H29B H 0.7077 0.4974 0.1199 0.037 Uiso 1 1 calc R . .
C30 C 0.6410(2) 0.62762(15) 0.12355(10) 0.0278(6) Uani 1 1 d . . .
H30A H 0.6013 0.6201 0.1603 0.033 Uiso 1 1 calc R . .
H30B H 0.7242 0.6555 0.1290 0.033 Uiso 1 1 calc R . .
H5 H 0.463(3) 0.7739(18) 0.1267(11) 0.049(10) Uiso 1 1 d . . .

loop_
_atom_site_aniso_label
_atom_site_aniso_U_11
_atom_site_aniso_U_22
_atom_site_aniso_U_33
_atom_site_aniso_U_23
_atom_site_aniso_U_13
_atom_site_aniso_U_12
Cl1 0.0658(5) 0.0382(4) 0.0411(4) 0.0105(3) 0.0069(4) 0.0221(4)
Cl2 0.0324(4) 0.0576(5) 0.0314(4) -0.0035(3) -0.0052(3) -0.0064(4)
Cl3 0.0270(3) 0.0273(3) 0.0258(3) -0.0006(3) 0.0033(3) 0.0011(3)
Cl4 0.0408(4) 0.0382(4) 0.0552(5) 0.0002(4) -0.0160(4) -0.0106(3)
Cl5 0.0613(5) 0.0325(4) 0.0393(4) -0.0129(3) 0.0172(4) -0.0062(4)
Al1 0.0301(4) 0.0307(5) 0.0218(4) 0.0011(4) -0.0020(3) 0.0048(4)
Al2 0.0253(4) 0.0203(4) 0.0191(4) -0.0009(3) -0.0007(3) -0.0003(3)
Al3 0.0320(4) 0.0243(5) 0.0225(4) -0.0018(3) -0.0012(3) -0.0022(4)
O1 0.0310(9) 0.0249(10) 0.0186(9) 0.0003(7) -0.0023(7) 0.0014(8)
O2 0.0259(9) 0.0210(10) 0.0199(9) -0.0013(7) 0.0003(7) 0.0028(8)
O4 0.0237(9) 0.0207(10) 0.0206(9) 0.0004(7) -0.0020(7) 0.0033(7)
O5 0.0274(11) 0.0199(10) 0.0271(10) -0.0041(8) 0.0043(9) 0.0014(8)
C1 0.0273(14) 0.0351(17) 0.0195(13) 0.0018(12) 0.0003(11) -0.0008(12)
C2 0.0479(17) 0.0362(18) 0.0259(15) 0.0053(13) -0.0042(13) -0.0064(15)
C3 0.0524(19) 0.051(2) 0.0294(16) 0.0153(15) -0.0029(14) -0.0076(16)
C4 0.0375(16) 0.068(2) 0.0173(15) 0.0045(15) 0.0001(12) -0.0077(16)
C5 0.0362(16) 0.0503(19) 0.0228(14) -0.0094(14) -0.0025(12) 0.0051(14)
C6 0.0342(15) 0.0320(17) 0.0240(15) -0.0023(12) -0.0001(12) 0.0025(13)
C7 0.0268(13) 0.0238(15) 0.0180(13) 0.0014(11) -0.0006(11) 0.0002(12)
C8 0.0311(15) 0.0244(16) 0.0380(15) -0.0019(12) 0.0009(12) 0.0040(12)
C9 0.0388(16) 0.0296(17) 0.0423(16) -0.0041(13) 0.0148(14) 0.0063(13)
C10 0.0311(15) 0.044(2) 0.0445(18) 0.0065(14) 0.0125(13) 0.0025(14)
C11 0.0422(18) 0.0269(16) 0.0440(18) 0.0081(13) 0.0131(14) 0.0040(14)
C12 0.0428(18) 0.0263(17) 0.0329(16) 0.0032(12) 0.0079(13) 0.0084(13)
O3 0.0341(10) 0.0165(10) 0.0230(9) 0.0006(7) -0.0009(7) -0.0013(7)
C13A 0.062(4) 0.025(3) 0.020(3) 0.003(3) -0.005(3) -0.008(3)
C14A 0.067(3) 0.030(3) 0.049(5) 0.011(3) 0.009(4) 0.003(3)
C15A 0.075(5) 0.030(3) 0.070(5) 0.018(3) 0.013(4) 0.006(3)
C16A 0.067(5) 0.029(3) 0.054(3) 0.017(3) 0.006(4) -0.008(3)
C17A 0.075(5) 0.031(3) 0.051(3) 0.015(3) 0.016(3) -0.005(3)
C18A 0.070(5) 0.030(3) 0.043(4) 0.015(3) 0.019(3) 0.001(3)
C13B 0.063(5) 0.027(4) 0.024(4) 0.004(3) -0.007(4) -0.008(4)
C14B 0.078(5) 0.018(3) 0.020(4) 0.006(3) -0.008(4) 0.006(3)
C15B 0.095(5) 0.033(4) 0.048(5) 0.010(3) 0.005(4) 0.001(4)
C16B 0.087(6) 0.029(4) 0.057(4) 0.016(3) 0.012(5) -0.011(5)
C17B 0.082(5) 0.036(4) 0.049(4) 0.015(3) 0.013(4) -0.005(4)
C18B 0.074(5) 0.027(3) 0.040(4) 0.005(3) 0.006(4) -0.007(4)
C19 0.0266(15) 0.0181(14) 0.0268(14) 0.0060(11) -0.0051(12) -0.0046(11)
C20 0.0356(15) 0.0391(18) 0.0260(14) 0.0017(13) -0.0014(12) 0.0034(13)
C21 0.056(2) 0.0459(19) 0.0269(16) 0.0104(13) -0.0015(14) -0.0050(16)
C22 0.052(2) 0.0364(18) 0.0425(19) 0.0171(14) -0.0160(15) -0.0053(15)
C23 0.0385(17) 0.0330(17) 0.051(2) 0.0093(14) -0.0062(14) 0.0107(14)
C24 0.0306(16) 0.0254(16) 0.0327(16) 0.0058(12) -0.0026(13) 0.0022(12)
C25 0.0319(15) 0.0176(14) 0.0230(14) -0.0084(11) 0.0020(11) 0.0035(12)
C26 0.0274(14) 0.0242(15) 0.0314(14) -0.0014(13) -0.0024(12) 0.0023(12)
C27 0.0298(15) 0.0266(16) 0.0424(17) -0.0085(13) -0.0035(13) -0.0030(13)
C28 0.0491(19) 0.0210(16) 0.0459(18) -0.0072(13) 0.0026(14) -0.0002(14)
C29 0.0391(16) 0.0236(15) 0.0304(14) -0.0025(12) -0.0057(13) 0.0082(13)
C30 0.0300(14) 0.0250(16) 0.0284(14) 0.0007(12) -0.0044(12) 0.0001(12)

loop_
_atom_type_symbol
_atom_type_description
_atom_type_scat_dispersion_real
_atom_type_scat_dispersion_imag
_atom_type_scat_source
C C 0.0033 0.0016 'International Tables Vol C Tables 4.2.6.8 and 6.1.1.4'
H H 0.0000 0.0000 'International Tables Vol C Tables 4.2.6.8 and 6.1.1.4'
O O 0.0106 0.0060 'International Tables Vol C Tables 4.2.6.8 and 6.1.1.4'
Al Al 0.0645 0.0514 'International Tables Vol C Tables 4.2.6.8 and 6.1.1.4'
Cl Cl 0.1484 0.1585 'International Tables Vol C Tables 4.2.6.8 and 6.1.1.4'

loop_
_geom_angle_atom_site_label_1
_geom_angle_atom_site_label_2
_geom_angle_atom_site_label_3
_geom_angle
_geom_angle_site_symmetry_1
_geom_angle_site_symmetry_3
_geom_angle_publ_flag
O2 Al1 O1 84.64(7) . . ?
O2 Al1 Cl1 116.67(6) . . ?
O1 Al1 Cl1 114.78(6) . . ?
O2 Al1 Cl2 111.19(6) . . ?
O1 Al1 Cl2 114.81(6) . . ?
Cl1 Al1 Cl2 112.17(5) . . ?
O2 Al1 Al2 43.17(5) . . ?
O1 Al1 Al2 41.51(5) . . ?
Cl1 Al1 Al2 124.37(4) . . ?
Cl2 Al1 Al2 123.46(4) . . ?
O1 Al2 O4 161.23(7) . . ?
O1 Al2 O3 93.04(7) . . ?
O4 Al2 O3 76.15(7) . . ?
O1 Al2 O5 94.73(7) . . ?
O4 Al2 O5 94.14(7) . . ?
O3 Al2 O5 168.74(8) . . ?
O1 Al2 O2 75.46(7) . . ?
O4 Al2 O2 89.53(7) . . ?
O3 Al2 O2 92.51(7) . . ?
O5 Al2 O2 81.59(7) . . ?
O1 Al2 Cl3 97.65(6) . . ?
O4 Al2 Cl3 98.93(5) . . ?
O3 Al2 Cl3 97.49(6) . . ?
O5 Al2 Cl3 89.55(6) . . ?
O2 Al2 Cl3 168.19(6) . . ?
O1 Al2 Al3 128.66(6) . . ?
O4 Al2 Al3 38.32(5) . . ?
O3 Al2 Al3 37.88(5) . . ?
O5 Al2 Al3 131.97(6) . . ?
O2 Al2 Al3 89.75(5) . . ?
Cl3 Al2 Al3 102.00(4) . . ?
O1 Al2 Al1 37.77(5) . . ?
O4 Al2 Al1 126.05(6) . . ?
O3 Al2 Al1 92.20(5) . . ?
O5 Al2 Al1 88.97(6) . . ?
O2 Al2 Al1 37.73(5) . . ?
Cl3 Al2 Al1 134.98(4) . . ?
Al3 Al2 Al1 111.99(3) . . ?
O3 Al3 O4 84.47(7) . . ?
O3 Al3 Cl4 115.95(7) . . ?
O4 Al3 Cl4 116.88(6) . . ?
O3 Al3 Cl5 114.67(7) . . ?
O4 Al3 Cl5 113.94(6) . . ?
Cl4 Al3 Cl5 109.30(4) . . ?
O3 Al3 Al2 42.27(5) . . ?
O4 Al3 Al2 42.26(5) . . ?
Cl4 Al3 Al2 128.74(4) . . ?
Cl5 Al3 Al2 121.97(4) . . ?
C1 O1 Al1 129.85(13) . . ?
C1 O1 Al2 129.29(14) . . ?
Al1 O1 Al2 100.72(8) . . ?
C7 O2 Al1 129.23(13) . . ?
C7 O2 Al2 131.55(13) . . ?
Al1 O2 Al2 99.10(7) . . ?
C19 O4 Al3 127.98(13) . . ?
C19 O4 Al2 131.25(13) . . ?
Al3 O4 Al2 99.41(7) . . ?
C25 O5 Al2 138.42(15) . . ?
O1 C1 C6 110.86(18) . . ?
O1 C1 C2 111.40(19) . . ?
C6 C1 C2 110.83(19) . . ?
C1 C2 C3 109.8(2) . . ?
C4 C3 C2 111.8(2) . . ?
C3 C4 C5 110.9(2) . . ?
C4 C5 C6 112.2(2) . . ?
C1 C6 C5 110.9(2) . . ?
O2 C7 C12 111.90(18) . . ?
O2 C7 C8 110.46(18) . . ?
C12 C7 C8 110.4(2) . . ?
C7 C8 C9 110.00(19) . . ?
C8 C9 C10 111.5(2) . . ?
C11 C10 C9 110.9(2) . . ?
C10 C11 C12 111.7(2) . . ?
C7 C12 C11 111.6(2) . . ?
C13B O3 Al3 127.4(7) . . ?
C13A O3 Al3 127.6(6) . . ?
C13B O3 Al2 132.7(7) . . ?
C13A O3 Al2 130.0(6) . . ?
Al3 O3 Al2 99.85(7) . . ?
O3 C13A C14A 109.9(8) . . ?
O3 C13A C18A 111.6(8) . . ?
C14A C13A C18A 110.5(9) . . ?
C13A C14A C15A 112.9(6) . . ?
C16A C15A C14A 112.6(7) . . ?
C17A C16A C15A 112.1(7) . . ?
C16A C17A C18A 110.0(6) . . ?
C13A C18A C17A 110.8(6) . . ?
O3 C13B C18B 110.6(9) . . ?
O3 C13B C14B 109.0(10) . . ?
C18B C13B C14B 113.6(10) . . ?
C13B C14B C15B 108.9(7) . . ?
C14B C15B C16B 110.2(8) . . ?
C17B C16B C15B 110.8(8) . . ?
C16B C17B C18B 109.9(7) . . ?
C13B C18B C17B 111.4(7) . . ?
O4 C19 C20 110.17(19) . . ?
O4 C19 C24 110.32(18) . . ?
C20 C19 C24 110.8(2) . . ?
C19 C20 C21 111.0(2) . . ?
C22 C21 C20 110.5(2) . . ?
C23 C22 C21 110.7(2) . . ?
C22 C23 C24 111.8(2) . . ?
C19 C24 C23 110.7(2) . . ?
O5 C25 C26 108.02(18) . . ?
O5 C25 C30 109.79(18) . . ?
C26 C25 C30 112.51(19) . . ?
C25 C26 C27 111.19(19) . . ?
C28 C27 C26 111.8(2) . . ?
C27 C28 C29 110.2(2) . . ?
C28 C29 C30 110.8(2) . . ?
C25 C30 C29 109.74(19) . . ?

loop_
_geom_bond_atom_site_label_1
_geom_bond_atom_site_label_2
_geom_bond_distance
_geom_bond_site_symmetry_2
_geom_bond_publ_flag
Cl1 Al1 2.1152(11) . ?
Cl2 Al1 2.1185(10) . ?
Cl3 Al2 2.2109(10) . ?
Cl4 Al3 2.1124(11) . ?
Cl5 Al3 2.1311(10) . ?
Al1 O2 1.7727(16) . ?
Al1 O1 1.7830(17) . ?
Al1 Al2 2.8603(11) . ?
Al2 O1 1.9294(16) . ?
Al2 O4 1.9327(15) . ?
Al2 O3 1.9356(17) . ?
Al2 O5 1.9672(19) . ?
Al2 O2 1.9819(16) . ?
Al2 Al3 2.8352(10) . ?
Al3 O3 1.7667(16) . ?
Al3 O4 1.7821(17) . ?
O1 C1 1.468(3) . ?
O2 C7 1.468(3) . ?
O4 C19 1.464(3) . ?
O5 C25 1.489(3) . ?
C1 C6 1.513(3) . ?
C1 C2 1.517(3) . ?
C2 C3 1.541(3) . ?
C3 C4 1.510(3) . ?
C4 C5 1.520(3) . ?
C5 C6 1.521(3) . ?
C7 C12 1.513(3) . ?
C7 C8 1.518(3) . ?
C8 C9 1.523(3) . ?
C9 C10 1.525(3) . ?
C10 C11 1.512(3) . ?
C11 C12 1.527(3) . ?
O3 C13B 1.451(10) . ?
O3 C13A 1.480(8) . ?
C13A C14A 1.505(9) . ?
C13A C18A 1.512(9) . ?
C14A C15A 1.557(9) . ?
C15A C16A 1.494(8) . ?
C16A C17A 1.485(8) . ?
C17A C18A 1.546(8) . ?
C13B C18B 1.497(9) . ?
C13B C14B 1.509(10) . ?
C14B C15B 1.535(9) . ?
C15B C16B 1.541(9) . ?
C16B C17B 1.511(10) . ?
C17B C18B 1.533(9) . ?
C19 C20 1.514(3) . ?
C19 C24 1.514(3) . ?
C20 C21 1.533(3) . ?
C21 C22 1.527(4) . ?
C22 C23 1.510(4) . ?
C23 C24 1.531(3) . ?
C25 C26 1.509(3) . ?
C25 C30 1.511(3) . ?
C26 C27 1.525(3) . ?
C27 C28 1.521(3) . ?
C28 C29 1.530(3) . ?
C29 C30 1.536(3) . ?
